data_7225976
loop_
_publ_author_name
'Wang, Duo-Zhi'
'Fan, Jian-Zhong'
'Jia, Dianzeng'
'Du, Ceng-Ceng'

_publ_section_title
;
 Zinc and cadmium complexes based on
 bis-(1H-tetrazol-5-ylmethyl/ylethyl)-amine ligands: structures and
 photoluminescence properties
;
_journal_issue 35
_journal_name_full CrystEngComm
_journal_page_first 6708
_journal_paper_doi 10.1039/C6CE01311B
_journal_volume 18
_journal_year 2016
_chemical_formula_sum 'C8 H22 Cd2 N18 O6'
_chemical_formula_weight 691.24
_chemical_name_systematic
; 
 ? 
;
_space_group_IT_number 14
_symmetry_cell_setting monoclinic
_symmetry_space_group_name_Hall '-P 2yn'
_symmetry_space_group_name_H-M 'P 1 21/n 1'
_atom_sites_solution_hydrogens geom
_atom_sites_solution_primary direct
_atom_sites_solution_secondary difmap
_audit_creation_method SHELXL-97
_audit_update_record
;
2016-04-12 deposited with the CCDC.
2016-07-19 downloaded from the CCDC.
;
_cell_angle_alpha 90.00
_cell_angle_beta 100.571(2)
_cell_angle_gamma 90.00
_cell_formula_units_Z 2
_cell_length_a 7.7937(6)
_cell_length_b 14.2172(12)
_cell_length_c 10.3075(8)
_cell_measurement_reflns_used 5231
_cell_measurement_temperature 296(2)
_cell_measurement_theta_max 28.58
_cell_measurement_theta_min 2.47
_cell_volume 1122.73(16)
_computing_structure_refinement 'SHELXL-97 (Sheldrick, 1997)'
_computing_structure_solution 'SHELXS-97 (Sheldrick, 1990)'
_diffrn_ambient_temperature 296(2)
_diffrn_measured_fraction_theta_full 0.998
_diffrn_measured_fraction_theta_max 0.998
_diffrn_measurement_device_type CCD
_diffrn_radiation_monochromator graphite
_diffrn_radiation_source 'fine-focus sealed tube'
_diffrn_radiation_type MoK\a
_diffrn_radiation_wavelength 0.71073
_diffrn_reflns_av_R_equivalents 0.0197
_diffrn_reflns_av_sigmaI/netI 0.0197
_diffrn_reflns_limit_h_max 10
_diffrn_reflns_limit_h_min -7
_diffrn_reflns_limit_k_max 19
_diffrn_reflns_limit_k_min -18
_diffrn_reflns_limit_l_max 11
_diffrn_reflns_limit_l_min -13
_diffrn_reflns_number 9025
_diffrn_reflns_theta_full 28.63
_diffrn_reflns_theta_max 28.63
_diffrn_reflns_theta_min 2.47
_exptl_absorpt_coefficient_mu 1.962
_exptl_absorpt_correction_T_max 0.7190
_exptl_absorpt_correction_T_min 0.6721
_exptl_absorpt_correction_type multi-scan
_exptl_absorpt_process_details sadabs
_exptl_crystal_colour colorless
_exptl_crystal_density_diffrn 2.045
_exptl_crystal_density_method 'not measured'
_exptl_crystal_description block
_exptl_crystal_F_000 680
_exptl_crystal_size_max 0.22
_exptl_crystal_size_mid 0.20
_exptl_crystal_size_min 0.18
_refine_diff_density_max 1.037
_refine_diff_density_min -0.478
_refine_diff_density_rms 0.096
_refine_ls_extinction_method none
_refine_ls_goodness_of_fit_ref 1.050
_refine_ls_hydrogen_treatment mixed
_refine_ls_matrix_type full
_refine_ls_number_parameters 176
_refine_ls_number_reflns 2869
_refine_ls_number_restraints 9
_refine_ls_restrained_S_all 1.049
_refine_ls_R_factor_all 0.0283
_refine_ls_R_factor_gt 0.0243
_refine_ls_shift/su_max 0.000
_refine_ls_shift/su_mean 0.000
_refine_ls_structure_factor_coef Fsqd
_refine_ls_weighting_details 'calc w=1/[\s^2^(Fo^2^)+(0.0343P)^2^+0.6963P] where P=(Fo^2^+2Fc^2^)/3'
_refine_ls_weighting_scheme calc
_refine_ls_wR_factor_gt 0.0605
_refine_ls_wR_factor_ref 0.0629
_reflns_number_gt 2554
_reflns_number_total 2869
_reflns_threshold_expression >2sigma(I)
_cod_data_source_file c6ce01311b3.cif
_cod_data_source_block 1
_cod_depositor_comments
;
The following automatic conversions were performed:

'_symmetry_cell_setting' value 'Monoclinic' changed to 'monoclinic'
according to
/usr/data/users/saulius/crontab/automatic-downloads/rss-feeds/RSC/lib/dictionaries/cif_core.dic
dictionary named 'cif_core.dic' version 2.4.2 from 2011-04-26.

Automatic conversion script
Id: cif_fix_values 4268 2015-11-12 08:31:59Z antanas 

 Adding full bibliography for 7225972--7225980.cif.
;
_cod_original_sg_symbol_H-M P2(1)/n
_cod_database_code 7225976

loop_
_symmetry_equiv_pos_as_xyz
'x, y, z'
'-x+1/2, y+1/2, -z+1/2'
'-x, -y, -z'
'x-1/2, -y-1/2, z-1/2'

loop_
_atom_site_label
_atom_site_type_symbol
_atom_site_fract_x
_atom_site_fract_y
_atom_site_fract_z
_atom_site_U_iso_or_equiv
_atom_site_adp_type
_atom_site_occupancy
_atom_site_symmetry_multiplicity
_atom_site_calc_flag
_atom_site_refinement_flags
C1 C -0.0732(3) 0.64862(17) 0.1985(2) 0.0278(5) Uani 1 1 d .
C2 C 0.0606(3) 0.6844(2) 0.3107(3) 0.0398(6) Uani 1 1 d .
H2A H 0.1074 0.7438 0.2864 0.048 Uiso 1 1 calc R
H2B H 0.0068 0.6951 0.3872 0.048 Uiso 1 1 calc R
C3 C 0.3709(3) 0.6577(2) 0.4045(3) 0.0389(6) Uani 1 1 d .
H3A H 0.3725 0.6688 0.4976 0.047 Uiso 1 1 calc R
H3B H 0.3862 0.7176 0.3631 0.047 Uiso 1 1 calc R
C4 C 0.5161(3) 0.59265(19) 0.3885(2) 0.0314(5) Uani 1 1 d .
Cd1 Cd 0.23879(2) 0.517388(13) 0.156892(15) 0.02649(7) Uani 1 1 d .
H1N H 0.159(5) 0.574(3) 0.408(4) 0.075(13) Uiso 1 1 d .
N1 N -0.0450(2) 0.58057(15) 0.11665(19) 0.0278(4) Uani 1 1 d .
N2 N -0.1960(2) 0.57343(15) 0.02953(19) 0.0292(4) Uani 1 1 d .
N3 N -0.3083(3) 0.63514(16) 0.0581(2) 0.0310(4) Uani 1 1 d .
N4 N -0.2339(3) 0.68387(16) 0.1651(2) 0.0314(4) Uani 1 1 d .
N5 N 0.2015(3) 0.61571(17) 0.3431(2) 0.0366(5) Uani 1 1 d .
N6 N 0.6714(3) 0.59046(18) 0.4678(2) 0.0389(5) Uani 1 1 d .
N7 N 0.7614(3) 0.5233(2) 0.4161(3) 0.0474(6) Uani 1 1 d .
N8 N 0.6620(3) 0.48670(18) 0.3120(3) 0.0414(5) Uani 1 1 d .
N9 N 0.5055(3) 0.52991(15) 0.2920(2) 0.0307(4) Uani 1 1 d .
O1 O 0.1890(3) 0.38229(15) 0.26764(19) 0.0394(4) Uani 1 1 d D
H1W H 0.084(3) 0.373(3) 0.252(4) 0.059 Uiso 1 1 d D
H2W H 0.220(5) 0.387(3) 0.3490(19) 0.059 Uiso 1 1 d D
O2 O 0.3219(3) 0.64849(17) 0.0482(2) 0.0450(5) Uani 1 1 d D
H3W H 0.274(5) 0.650(3) -0.030(2) 0.067 Uiso 1 1 d D
H4W H 0.427(3) 0.643(3) 0.041(4) 0.067 Uiso 1 1 d D
O3 O 0.1574(3) 0.65900(16) 0.7892(2) 0.0426(5) Uani 1 1 d D
H5W H 0.179(5) 0.706(2) 0.746(3) 0.064 Uiso 1 1 d D
H6W H 0.212(5) 0.617(2) 0.754(4) 0.064 Uiso 1 1 d D

loop_
_atom_site_aniso_label
_atom_site_aniso_U_11
_atom_site_aniso_U_22
_atom_site_aniso_U_33
_atom_site_aniso_U_23
_atom_site_aniso_U_13
_atom_site_aniso_U_12
C1 0.0253(11) 0.0290(12) 0.0291(11) -0.0029(9) 0.0047(9) 0.0000(8)
C2 0.0311(12) 0.0416(16) 0.0426(14) -0.0164(12) -0.0038(11) 0.0032(11)
C3 0.0319(13) 0.0407(15) 0.0399(14) -0.0106(11) -0.0043(10) -0.0043(11)
C4 0.0280(11) 0.0381(14) 0.0251(11) 0.0034(9) -0.0027(9) -0.0057(9)
Cd1 0.02151(9) 0.03164(11) 0.02443(10) -0.00470(6) -0.00074(6) 0.00149(6)
N1 0.0208(9) 0.0354(11) 0.0259(9) -0.0060(8) 0.0010(7) 0.0009(7)
N2 0.0221(9) 0.0379(12) 0.0262(9) -0.0045(8) 0.0009(7) 0.0006(8)
N3 0.0242(9) 0.0372(12) 0.0309(10) -0.0041(8) 0.0031(8) 0.0039(8)
N4 0.0259(10) 0.0327(12) 0.0348(11) -0.0045(8) 0.0035(8) 0.0037(8)
N5 0.0303(11) 0.0409(13) 0.0353(11) -0.0087(9) -0.0022(9) 0.0005(9)
N6 0.0286(11) 0.0536(15) 0.0298(10) 0.0001(10) -0.0071(8) -0.0023(9)
N7 0.0342(12) 0.0601(18) 0.0424(14) 0.0042(11) -0.0072(10) 0.0006(11)
N8 0.0326(12) 0.0475(14) 0.0409(13) 0.0021(10) -0.0013(10) 0.0048(10)
N9 0.0222(9) 0.0377(12) 0.0296(10) 0.0021(8) -0.0022(8) -0.0007(8)
O1 0.0388(10) 0.0451(12) 0.0319(9) 0.0013(8) 0.0005(8) -0.0076(8)
O2 0.0289(9) 0.0557(13) 0.0478(11) 0.0140(10) 0.0005(8) -0.0036(9)
O3 0.0366(10) 0.0426(12) 0.0482(12) 0.0086(9) 0.0067(9) -0.0056(8)

loop_
_atom_type_symbol
_atom_type_description
_atom_type_scat_dispersion_real
_atom_type_scat_dispersion_imag
_atom_type_scat_source
C C 0.0033 0.0016 'International Tables Vol C Tables 4.2.6.8 and 6.1.1.4'
H H 0.0000 0.0000 'International Tables Vol C Tables 4.2.6.8 and 6.1.1.4'
N N 0.0061 0.0033 'International Tables Vol C Tables 4.2.6.8 and 6.1.1.4'
O O 0.0106 0.0060 'International Tables Vol C Tables 4.2.6.8 and 6.1.1.4'
Cd Cd -0.8075 1.2024 'International Tables Vol C Tables 4.2.6.8 and 6.1.1.4'

loop_
_geom_angle_atom_site_label_1
_geom_angle_atom_site_label_2
_geom_angle_atom_site_label_3
_geom_angle
_geom_angle_site_symmetry_1
_geom_angle_site_symmetry_3
N1 C1 N4 111.5(2) . .
N1 C1 C2 124.4(2) . .
N4 C1 C2 124.0(2) . .
N5 C2 C1 109.7(2) . .
N5 C3 C4 109.7(2) . .
N9 C4 N6 111.7(2) . .
N9 C4 C3 123.7(2) . .
N6 C4 C3 124.7(2) . .
N9 Cd1 N2 122.11(7) . 3_565
N9 Cd1 O1 88.85(7) . .
N2 Cd1 O1 86.20(7) 3_565 .
N9 Cd1 O2 85.91(7) . .
N2 Cd1 O2 93.34(8) 3_565 .
O1 Cd1 O2 173.50(7) . .
N9 Cd1 N1 142.92(7) . .
N2 Cd1 N1 94.58(7) 3_565 .
O1 Cd1 N1 99.65(7) . .
O2 Cd1 N1 86.85(7) . .
N9 Cd1 N5 72.65(8) . .
N2 Cd1 N5 165.00(7) 3_565 .
O1 Cd1 N5 91.88(8) . .
O2 Cd1 N5 90.21(9) . .
N1 Cd1 N5 71.06(7) . .
C1 N1 N2 104.61(19) . .
C1 N1 Cd1 115.21(14) . .
N2 N1 Cd1 140.09(15) . .
N3 N2 N1 109.73(19) . .
N3 N2 Cd1 124.48(15) . 3_565
N1 N2 Cd1 125.27(15) . 3_565
N2 N3 N4 108.98(18) . .
C1 N4 N3 105.17(19) . .
C2 N5 C3 113.7(2) . .
C2 N5 Cd1 113.40(15) . .
C3 N5 Cd1 110.03(17) . .
C4 N6 N7 104.7(2) . .
N8 N7 N6 109.4(2) . .
N7 N8 N9 109.1(2) . .
C4 N9 N8 105.2(2) . .
C4 N9 Cd1 115.68(16) . .
N8 N9 Cd1 138.93(18) . .

loop_
_geom_bond_atom_site_label_1
_geom_bond_atom_site_label_2
_geom_bond_distance
_geom_bond_site_symmetry_2
C1 N1 1.328(3) .
C1 N4 1.335(3) .
C1 C2 1.497(3) .
C2 N5 1.462(3) .
C3 N5 1.481(3) .
C3 C4 1.494(4) .
C4 N9 1.327(3) .
C4 N6 1.330(3) .
Cd1 N9 2.2871(19) .
Cd1 N2 2.288(2) 3_565
Cd1 O1 2.303(2) .
Cd1 O2 2.327(2) .
Cd1 N1 2.3523(19) .
Cd1 N5 2.434(2) .
N1 N2 1.347(3) .
N2 N3 1.311(3) .
N2 Cd1 2.288(2) 3_565
N3 N4 1.341(3) .
N6 N7 1.351(4) .
N7 N8 1.310(4) .
N8 N9 1.348(3) .
